data_2006124
loop_
_publ_author_name
'Miller, John R.'
'Lu, Canzhong'
'Zheng, Yifan'

_publ_section_title
;
 Bis[2-(triphenylsilyl)phenyl] Disulfide
;
_journal_issue 5
_journal_name_full 'Acta Crystallographica Section C'
_journal_page_first 654
_journal_page_last 655
_journal_paper_doi 10.1107/S0108270197001662
_journal_volume 53
_journal_year 1997
_chemical_formula_moiety 'C48 H38 S2 Si2'
_chemical_formula_sum 'C48 H38 S2 Si2'
_chemical_formula_weight 735.08
_chemical_name_systematic
;
Bis[2-(triphenylsilyl)phenyl] Disulphide
;
_space_group_IT_number 2
_symmetry_cell_setting triclinic
_symmetry_space_group_name_Hall '-P 1'
_symmetry_space_group_name_H-M 'P -1'
_audit_creation_method SHELXL
_cell_angle_alpha 92.54(4)
_cell_angle_beta 95.08(4)
_cell_angle_gamma 102.67(4)
_cell_formula_units_Z 2
_cell_length_a 9.276(6)
_cell_length_b 9.879(6)
_cell_length_c 22.499(13)
_cell_measurement_reflns_used 25
_cell_measurement_temperature 291.0(10)
_cell_measurement_theta_max 21
_cell_measurement_theta_min 20
_cell_volume 1999(2)
_computing_cell_refinement 'CAD-4 Software'
_computing_data_collection 'CAD-4 Software (Enraf-Nonius, 1989)'
_computing_data_reduction 'MolEN (Fair, 1990)'
_computing_molecular_graphics 'ZORTEP (Zsolnai, 1994)'
_computing_publication_material SHELXL-93
_computing_structure_refinement 'SHELXL-93 (Sheldrick, 1993)'
_computing_structure_solution 'SHELXS-86 (Sheldrick, 1990)'
_diffrn_ambient_temperature 291.0(10)
_diffrn_measurement_device Enraf-Nonius_CAD4
_diffrn_measurement_method \w-2\q
_diffrn_radiation_monochromator graphite
_diffrn_radiation_source 'fine-focus sealed tube'
_diffrn_radiation_type MoK\a
_diffrn_radiation_wavelength 0.71073
_diffrn_reflns_av_R_equivalents 0.025
_diffrn_reflns_av_sigmaI/netI 0.0342
_diffrn_reflns_limit_h_max 11
_diffrn_reflns_limit_h_min 0
_diffrn_reflns_limit_k_max 11
_diffrn_reflns_limit_k_min -11
_diffrn_reflns_limit_l_max 26
_diffrn_reflns_limit_l_min -26
_diffrn_reflns_number 7488
_diffrn_reflns_theta_max 25.0
_diffrn_reflns_theta_min 1.82
_diffrn_standards_decay_% 0
_diffrn_standards_interval_time 120
_diffrn_standards_number 3
_exptl_absorpt_coefficient_mu 0.226
_exptl_absorpt_correction_T_max 0.893
_exptl_absorpt_correction_T_min 0.840
_exptl_absorpt_correction_type '\y scan (Fair, 1990)'
_exptl_crystal_colour colourless
_exptl_crystal_density_diffrn 1.221
_exptl_crystal_density_method 'Not measured'
_exptl_crystal_description cube
_exptl_crystal_F_000 772
_exptl_crystal_size_max 0.5
_exptl_crystal_size_mid 0.5
_exptl_crystal_size_min 0.5
_refine_diff_density_max 0.303
_refine_diff_density_min -0.314
_refine_ls_extinction_method none
_refine_ls_goodness_of_fit_all 1.010
_refine_ls_goodness_of_fit_obs 1.041
_refine_ls_hydrogen_treatment 'H atoms refined'
_refine_ls_matrix_type full
_refine_ls_number_parameters 621
_refine_ls_number_reflns 7009
_refine_ls_number_restraints 0
_refine_ls_restrained_S_all 1.010
_refine_ls_restrained_S_obs 1.041
_refine_ls_R_factor_all 0.0677
_refine_ls_R_factor_obs .0375
_refine_ls_shift/esd_max -0.004
_refine_ls_shift/esd_mean 0.000
_refine_ls_structure_factor_coef Fsqd
_refine_ls_weighting_details 'w = 1/[\s^2^(Fo^2^)+(0.0623P)^2^+0.6217P] where P=(Fo^2^+2Fc^2^)/3'
_refine_ls_weighting_scheme calc
_refine_ls_wR_factor_all 0.1172
_refine_ls_wR_factor_obs .1018
_reflns_number_observed 5142
_reflns_number_total 7009
_reflns_observed_criterion >2sigma(I)
_cod_data_source_file ka1224.cif
_cod_data_source_block cl3yz
_cod_depositor_comments
;
The following automatic conversions were performed:

'_refine_ls_weighting_scheme' value 'calc w =
1/[\s^2^(Fo^2^)+(0.0623P)^2^+0.6217P] where P=(Fo^2^+2Fc^2^)/3' was
changed to 'calc'. New tag '_refine_ls_weighting_details' was
created. The value of the new tag was set to 'w =
1/[\s^2^(Fo^2^)+(0.0623P)^2^+0.6217P] where P=(Fo^2^+2Fc^2^)/3'.

Automatic conversion script
Id: cif_fix_values 3143 2015-03-26 13:38:13Z robertas 
;
_cod_original_cell_volume 1999.4(2)
_cod_database_code 2006124

loop_
_symmetry_equiv_pos_as_xyz
'x, y, z'
'-x, -y, -z'

loop_
_atom_site_aniso_label
_atom_site_aniso_U_11
_atom_site_aniso_U_22
_atom_site_aniso_U_33
_atom_site_aniso_U_12
_atom_site_aniso_U_13
_atom_site_aniso_U_23
S1 .0505(3) .0496(3) .0451(3) .0064(3) .0015(2) -.0007(2)
S2 .0642(4) .0570(4) .0459(3) -.0100(3) -.0008(3) .0067(3)
Si1 .0408(3) .0388(3) .0451(3) .0107(2) .0061(2) .0048(2)
Si2 .0379(3) .0468(3) .0427(3) .0098(2) .0015(2) .0046(3)
C11 .0560(14) .0405(11) .0491(13) .0142(10) .0070(10) .0036(10)
C12 .0612(15) .0407(12) .0493(13) .0119(11) .0038(11) .0011(10)
C13 .082(2) .0428(14) .094(2) .0039(14) -.002(2) .0020(14)
C14 .116(3) .038(2) .139(3) .020(2) .000(2) .005(2)
C15 .098(3) .054(2) .137(3) .040(2) .010(2) .012(2)
C16 .066(2) .0511(15) .095(2) .0254(14) .011(2) .0095(14)
C21 .0445(12) .0473(12) .0575(14) .0138(10) .0080(10) .0038(10)
C22 .0501(15) .078(2) .066(2) .0177(13) .0042(13) .0086(14)
C23 .054(2) .091(2) .086(2) .023(2) -.009(2) .004(2)
C24 .042(2) .095(2) .112(3) .0127(15) .002(2) .004(2)
C25 .053(2) .148(4) .099(3) .009(2) .024(2) .026(3)
C26 .050(2) .117(3) .067(2) .010(2) .0102(15) .017(2)
C31 .0454(12) .0503(13) .0450(12) .0032(10) .0053(10) .0079(10)
C32 .075(2) .068(2) .052(2) .0002(14) .0094(13) -.0032(13)
C33 .100(3) .103(3) .045(2) -.021(2) .007(2) -.004(2)
C34 .081(2) .124(3) .064(2) -.012(2) -.011(2) .039(2)
C35 .097(3) .107(3) .085(3) .035(2) -.001(2) .044(2)
C36 .082(2) .074(2) .058(2) .030(2) .0073(14) .0197(14)
C41 .0345(10) .0449(12) .0419(11) .0101(9) -.0012(9) .0020(9)
C42 .0499(14) .0504(14) .059(2) .0106(11) .0034(12) -.0006(12)
C43 .067(2) .064(2) .077(2) .0227(15) -.004(2) -.022(2)
C44 .067(2) .111(3) .055(2) .031(2) .0020(14) -.024(2)
C45 .065(2) .110(3) .0449(15) .009(2) .0127(13) .010(2)
C46 .0578(15) .058(2) .0436(13) .0076(12) .0039(11) .0057(11)
C51 .0380(11) .0424(11) .0470(12) .0085(9) .0000(9) .0048(9)
C52 .0452(12) .0513(13) .0486(13) .0010(10) .0023(10) .0048(10)
C53 .067(2) .075(2) .050(2) -.0079(14) .0097(13) .0051(13)
C54 .067(2) .076(2) .062(2) -.0122(14) .0160(14) .0135(15)
C55 .055(2) .0531(15) .075(2) -.0085(12) .0060(13) .0065(13)
C56 .0482(13) .0503(13) .0562(15) .0074(11) -.0003(11) -.0004(12)
C61 .0419(12) .0602(14) .0442(12) .0052(10) .0056(10) .0054(10)
C62 .057(2) .088(2) .053(2) .0166(15) -.0024(12) .0062(14)
C63 .066(2) .127(3) .061(2) .012(2) -.013(2) .016(2)
C64 .085(2) .103(3) .051(2) -.012(2) .004(2) -.011(2)
C65 .086(2) .075(2) .066(2) -.004(2) .010(2) -.016(2)
C66 .065(2) .061(2) .058(2) .0053(13) .0048(13) -.0029(13)
C71 .0393(12) .0508(13) .0594(14) .0124(10) .0030(10) -.0040(11)
C72 .055(2) .076(2) .079(2) .0220(14) .0136(14) .006(2)
C73 .057(2) .089(2) .126(3) .020(2) .031(2) .006(2)
C74 .048(2) .090(2) .138(3) .024(2) .005(2) -.011(2)
C75 .074(2) .109(3) .109(3) .049(2) -.015(2) .007(2)
C76 .061(2) .089(2) .082(2) .035(2) .002(2) .016(2)
C81 .0412(12) .0518(13) .0465(12) .0132(10) -.0010(10) .0065(10)
C82 .066(2) .060(2) .070(2) .0182(13) .0200(14) .0181(13)
C83 .088(2) .064(2) .092(2) .020(2) .020(2) .034(2)
C84 .096(2) .063(2) .109(3) .039(2) .019(2) .024(2)
C85 .089(2) .081(2) .102(3) .049(2) .033(2) .025(2)
C86 .062(2) .064(2) .076(2) .0245(13) .0212(14) .0231(14)

loop_
_atom_site_label
_atom_site_fract_x
_atom_site_fract_y
_atom_site_fract_z
_atom_site_U_iso_or_equiv
_atom_site_thermal_displace_type
_atom_site_calc_flag
_atom_site_refinement_flags
_atom_site_occupancy
_atom_site_disorder_group
_atom_site_type_symbol
S1 .03921(6) .47585(6) .85202(3) .0495(2) Uani d . 1 . S
S2 -.03037(7) .46044(7) .76301(3) .0597(2) Uani d . 1 . S
Si1 .39098(6) .64333(6) .87343(3) .0411(2) Uani d . 1 . Si
Si2 -.10654(6) .33183(6) .62422(3) .0425(2) Uani d . 1 . Si
C11 .3296(3) .4484(2) .87169(10) .0479(5) Uani d . 1 . C
C12 .1800(3) .3789(2) .86015(10) .0505(5) Uani d . 1 . C
C13 .1364(4) .2350(3) .86006(15) .0753(8) Uani d . 1 . C
C14 .2417(5) .1588(3) .8719(2) .0982(12) Uani d . 1 . C
C15 .3891(5) .2245(3) .8837(2) .0928(11) Uani d . 1 . C
C16 .4326(4) .3669(3) .88319(14) .0686(7) Uani d . 1 . C
C21 .5992(2) .6964(2) .88543(11) .0490(5) Uani d . 1 . C
C22 .6721(3) .6960(3) .94241(14) .0641(7) Uani d . 1 . C
C23 .8249(3) .7364(4) .9532(2) .0771(9) Uani d . 1 . C
C24 .9083(3) .7769(4) .9079(2) .0840(10) Uani d . 1 . C
C25 .8409(4) .7802(5) .8525(2) .1006(13) Uani d . 1 . C
C26 .6877(3) .7400(4) .8409(2) .0788(9) Uani d . 1 . C
C31 .3259(2) .7055(2) .80070(10) .0479(5) Uani d . 1 . C
C32 .3504(3) .6431(3) .74682(12) .0677(7) Uani d . 1 . C
C33 .3033(5) .6899(5) .69270(14) .0897(11) Uani d . 1 . C
C34 .2313(4) .7957(5) .6912(2) .0949(12) Uani d . 1 . C
C35 .2038(4) .8563(4) .7429(2) .0937(11) Uani d . 1 . C
C36 .2500(3) .8106(3) .79687(14) .0688(7) Uani d . 1 . C
C41 .3203(2) .7213(2) .93937(9) .0406(5) Uani d . 1 . C
C42 .3499(3) .8643(3) .95089(12) .0535(6) Uani d . 1 . C
C43 .2992(3) .9246(3) .99902(14) .0697(8) Uani d . 1 . C
C44 .2200(4) .8436(4) 1.03756(14) .0769(9) Uani d . 1 . C
C45 .1913(3) .7025(4) 1.02855(12) .0743(9) Uani d . 1 . C
C46 .2407(3) .6413(3) .97986(11) .0541(6) Uani d . 1 . C
C51 -.1973(2) .2458(2) .68896(10) .0428(5) Uani d . 1 . C
C52 -.1672(2) .2999(2) .74861(10) .0500(5) Uani d . 1 . C
C53 -.2424(3) .2333(3) .79343(13) .0677(7) Uani d . 1 . C
C54 -.3450(3) .1092(3) .78039(13) .0717(8) Uani d . 1 . C
C55 -.3768(3) .0524(3) .72285(13) .0643(7) Uani d . 1 . C
C56 -.3049(3) .1207(2) .67798(12) .0526(6) Uani d . 1 . C
C61 -.2014(2) .2324(3) .55290(10) .0496(5) Uani d . 1 . C
C62 -.3121(3) .2755(4) .51868(12) .0662(7) Uani d . 1 . C
C63 -.3855(4) .1944(5) .4670(2) .0873(11) Uani d . 1 . C
C64 -.3491(4) .0733(4) .45097(15) .0853(10) Uani d . 1 . C
C65 -.2407(4) .0296(4) .48346(14) .0795(9) Uani d . 1 . C
C66 -.1669(3) .1088(3) .53374(13) .0631(7) Uani d . 1 . C
C71 .0929(2) .3208(2) .62817(11) .0499(5) Uani d . 1 . C
C72 .1786(3) .3659(3) .58210(15) .0685(7) Uani d . 1 . C
C73 .3245(4) .3530(4) .5829(2) .0887(10) Uani d . 1 . C
C74 .3861(4) .2946(4) .6289(2) .0914(11) Uani d . 1 . C
C75 .3066(4) .2493(4) .6747(2) .0948(11) Uani d . 1 . C
C76 .1598(3) .2614(3) .6750(2) .0744(8) Uani d . 1 . C
C81 -.1384(2) .5125(2) .62218(10) .0463(5) Uani d . 1 . C
C82 -.0632(3) .6112(3) .58697(13) .0632(7) Uani d . 1 . C
C83 -.0962(4) .7396(3) .5829(2) .0795(9) Uani d . 1 . C
C84 -.2023(4) .7747(3) .6139(2) .0846(10) Uani d . 1 . C
C85 -.2780(4) .6820(3) .6494(2) .0842(10) Uani d . 1 . C
C86 -.2474(3) .5517(3) .65332(13) .0643(7) Uani d . 1 . C
H13 .032(3) .186(3) .8511(13) .076(9) Uiso d . 1 . H
H14 .201(4) .065(4) .8713(16) .119(13) Uiso d . 1 . H
H15 .455(4) .179(4) .8916(15) .097(11) Uiso d . 1 . H
H16 .532(3) .413(3) .8870(12) .065(8) Uiso d . 1 . H
H22 .620(3) .667(3) .9722(13) .077(9) Uiso d . 1 . H
H23 .862(4) .733(4) .9912(17) .104(12) Uiso d . 1 . H
H24 1.018(4) .813(3) .9165(13) .086(9) Uiso d . 1 . H
H25 .889(5) .805(4) .8211(19) .134(15) Uiso d . 1 . H
H26 .645(4) .741(3) .8060(14) .081(10) Uiso d . 1 . H
H32 .404(3) .554(3) .7489(13) .081(9) Uiso d . 1 . H
H33 .322(4) .641(4) .6611(18) .115(13) Uiso d . 1 . H
H34 .195(4) .830(4) .6532(18) .118(12) Uiso d . 1 . H
H35 .150(5) .930(4) .7406(18) .128(14) Uiso d . 1 . H
H36 .237(4) .853(4) .8339(16) .100(11) Uiso d . 1 . H
H42 .395(3) .921(3) .9247(11) .056(7) Uiso d . 1 . H
H43 .316(3) 1.014(3) 1.0044(13) .079(9) Uiso d . 1 . H
H44 .182(4) .883(3) 1.0686(15) .087(10) Uiso d . 1 . H
H45 .139(3) .642(3) 1.0534(13) .077(9) Uiso d . 1 . H
H46 .218(3) .548(3) .9738(11) .056(7) Uiso d . 1 . H
H53 -.223(3) .270(3) .8308(14) .086(10) Uiso d . 1 . H
H54 -.395(3) .067(3) .8102(13) .080(9) Uiso d . 1 . H
H55 -.452(3) -.031(3) .7134(12) .075(8) Uiso d . 1 . H
H56 -.325(3) .080(2) .6381(11) .052(7) Uiso d . 1 . H
H62 -.334(3) .361(3) .5289(10) .048(7) Uiso d . 1 . H
H63 -.443(4) .233(4) .4528(16) .092(12) Uiso d . 1 . H
H64 -.397(4) .020(4) .4182(17) .108(12) Uiso d . 1 . H
H65 -.216(4) -.054(4) .4703(17) .114(13) Uiso d . 1 . H
H66 -.093(4) .075(3) .5565(14) .086(10) Uiso d . 1 . H
H72 .130(3) .398(3) .5474(13) .073(8) Uiso d . 1 . H
H73 .377(4) .384(4) .5480(17) .116(13) Uiso d . 1 . H
H74 .499(4) .281(4) .6347(16) .124(13) Uiso d . 1 . H
H75 .339(4) .217(4) .7099(17) .114(13) Uiso d . 1 . H
H76 .103(4) .230(3) .7067(14) .087(10) Uiso d . 1 . H
H82 .007(3) .586(3) .5663(13) .081(9) Uiso d . 1 . H
H83 -.041(3) .804(3) .5598(14) .083(9) Uiso d . 1 . H
H84 -.223(4) .868(4) .6145(16) .116(12) Uiso d . 1 . H
H85 -.350(4) .706(4) .6727(16) .106(12) Uiso d . 1 . H
H86 -.302(3) .491(3) .6759(13) .072(8) Uiso d . 1 . H

loop_
_atom_type_symbol
_atom_type_description
_atom_type_scat_dispersion_real
_atom_type_scat_dispersion_imag
_atom_type_scat_source
S S 0.1246 0.1234 'International Tables Vol C Tables 4.2.6.8 and 6.1.1.4'
Si Si 0.0817 0.0704 'International Tables Vol C Tables 4.2.6.8 and 6.1.1.4'
C C 0.0033 0.0016 'International Tables Vol C Tables 4.2.6.8 and 6.1.1.4'
H H 0.0000 0.0000 'International Tables Vol C Tables 4.2.6.8 and 6.1.1.4'

loop_
_geom_angle_atom_site_label_1
_geom_angle_atom_site_label_2
_geom_angle_atom_site_label_3
_geom_angle
_geom_angle_publ_flag
C12 S1 S2 105.93(9) yes
C52 S2 S1 106.77(9) yes
C31 Si1 C41 113.00(11) yes
C31 Si1 C21 109.14(11) yes
C41 Si1 C21 106.39(11) yes
C31 Si1 C11 109.52(11) yes
C41 Si1 C11 109.00(11) yes
C21 Si1 C11 109.73(11) yes
C71 Si2 C81 114.87(11) yes
C71 Si2 C61 106.81(11) yes
C81 Si2 C61 107.49(11) yes
C71 Si2 C51 110.39(11) yes
C81 Si2 C51 108.85(11) yes
C61 Si2 C51 108.19(11) yes
C16 C11 C12 117.0(2) ?
C16 C11 Si1 120.7(2) ?
C12 C11 Si1 122.3(2) ?
C13 C12 C11 121.5(2) ?
C13 C12 S1 118.3(2) ?
C11 C12 S1 120.0(2) ?
C14 C13 C12 119.5(3) ?
C13 C14 C15 120.3(3) ?
C14 C15 C16 120.4(3) ?
C15 C16 C11 121.4(3) ?
C26 C21 C22 116.4(2) ?
C26 C21 Si1 123.7(2) ?
C22 C21 Si1 119.9(2) ?
C23 C22 C21 121.6(3) ?
C24 C23 C22 120.2(3) ?
C25 C24 C23 119.5(3) ?
C24 C25 C26 121.0(3) ?
C21 C26 C25 121.3(3) ?
C36 C31 C32 116.7(2) ?
C36 C31 Si1 123.1(2) ?
C32 C31 Si1 120.2(2) ?
C33 C32 C31 120.3(3) ?
C34 C33 C32 120.9(3) ?
C33 C34 C35 119.9(3) ?
C34 C35 C36 119.7(4) ?
C35 C36 C31 122.5(3) ?
C42 C41 C46 116.5(2) ?
C42 C41 Si1 120.7(2) ?
C46 C41 Si1 122.8(2) ?
C43 C42 C41 121.9(3) ?
C44 C43 C42 120.2(3) ?
C43 C44 C45 119.7(3) ?
C44 C45 C46 120.4(3) ?
C41 C46 C45 121.2(3) ?
C52 C51 C56 116.3(2) ?
C52 C51 Si2 124.4(2) ?
C56 C51 Si2 119.3(2) ?
C53 C52 C51 121.0(2) ?
C53 C52 S2 122.3(2) ?
C51 C52 S2 116.6(2) ?
C54 C53 C52 120.3(3) ?
C55 C54 C53 120.5(3) ?
C54 C55 C56 119.2(2) ?
C55 C56 C51 122.6(2) ?
C62 C61 C66 117.1(3) ?
C62 C61 Si2 121.8(2) ?
C66 C61 Si2 121.1(2) ?
C61 C62 C63 120.1(3) ?
C64 C63 C62 120.4(3) ?
C65 C64 C63 120.6(3) ?
C64 C65 C66 119.6(4) ?
C65 C66 C61 122.3(3) ?
C72 C71 C76 117.1(2) ?
C72 C71 Si2 120.6(2) ?
C76 C71 Si2 122.2(2) ?
C73 C72 C71 121.5(3) ?
C74 C73 C72 119.9(4) ?
C75 C74 C73 120.5(3) ?
C74 C75 C76 120.6(4) ?
C71 C76 C75 120.3(3) ?
C82 C81 C86 116.3(2) ?
C82 C81 Si2 122.7(2) ?
C86 C81 Si2 120.9(2) ?
C83 C82 C81 121.6(3) ?
C84 C83 C82 120.6(3) ?
C83 C84 C85 119.9(3) ?
C84 C85 C86 120.1(3) ?
C85 C86 C81 121.5(3) ?

loop_
_geom_bond_atom_site_label_1
_geom_bond_atom_site_label_2
_geom_bond_site_symmetry_2
_geom_bond_distance
_geom_bond_publ_flag
S1 C12 . 1.783(3) yes
S1 S2 . 2.0374(14) yes
S2 C52 . 1.797(3) yes
Si1 C31 . 1.869(2) yes
Si1 C41 . 1.875(2) yes
Si1 C21 . 1.879(3) yes
Si1 C11 . 1.882(3) yes
Si2 C71 . 1.872(3) yes
Si2 C81 . 1.874(3) yes
Si2 C61 . 1.883(3) yes
Si2 C51 . 1.888(2) yes
C11 C16 . 1.393(4) ?
C11 C12 . 1.402(3) ?
C12 C13 . 1.390(4) ?
C13 C14 . 1.373(5) ?
C14 C15 . 1.376(5) ?
C15 C16 . 1.377(4) ?
C21 C26 . 1.375(4) ?
C21 C22 . 1.396(4) ?
C22 C23 . 1.381(4) ?
C23 C24 . 1.357(5) ?
C24 C25 . 1.348(5) ?
C25 C26 . 1.387(5) ?
C31 C36 . 1.379(4) ?
C31 C32 . 1.395(4) ?
C32 C33 . 1.390(5) ?
C33 C34 . 1.359(6) ?
C34 C35 . 1.355(6) ?
C35 C36 . 1.379(4) ?
C41 C42 . 1.387(3) ?
C41 C46 . 1.388(3) ?
C42 C43 . 1.380(4) ?
C43 C44 . 1.359(5) ?
C44 C45 . 1.363(5) ?
C45 C46 . 1.389(4) ?
C51 C52 . 1.403(3) ?
C51 C56 . 1.404(3) ?
C52 C53 . 1.385(4) ?
C53 C54 . 1.379(4) ?
C54 C55 . 1.369(4) ?
C55 C56 . 1.379(4) ?
C61 C62 . 1.382(4) ?
C61 C66 . 1.388(4) ?
C62 C63 . 1.413(5) ?
C63 C64 . 1.355(6) ?
C64 C65 . 1.349(5) ?
C65 C66 . 1.382(4) ?
C71 C72 . 1.391(4) ?
C71 C76 . 1.392(4) ?
C72 C73 . 1.386(4) ?
C73 C74 . 1.351(5) ?
C74 C75 . 1.355(6) ?
C75 C76 . 1.393(5) ?
C81 C82 . 1.390(3) ?
C81 C86 . 1.391(4) ?
C82 C83 . 1.374(4) ?
C83 C84 . 1.352(5) ?
C84 C85 . 1.361(5) ?
C85 C86 . 1.382(4) ?

loop_
_geom_contact_atom_site_label_1
_geom_contact_atom_site_label_2
_geom_contact_distance
_geom_contact_publ_flag
S1 C52 3.081(3) yes
S1 C53 3.266(3) yes
S2 C12 3.054(3) yes

loop_
_geom_torsion_atom_site_label_1
_geom_torsion_atom_site_label_2
_geom_torsion_atom_site_label_3
_geom_torsion_atom_site_label_4
_geom_torsion
_geom_torsion_publ_flag
C12 S1 S2 C52 84.10(10) yes

loop_
_cod_related_entry_id
_cod_related_entry_database
_cod_related_entry_code
1 ChemSpider 21137751
